data_4074615
loop_
_publ_author_name
'Yin, Gang-Qiang'
'Wei, Qiao-Hua'
'Zhang, Li-Yi'
'Chen, Zhong-Ning'

_publ_section_title
;
 Luminescent PtII&#x2212;MI(M = Cu, Ag, Au) Heteronuclear Alkynyl
 Complexes Prepared by Reaction of [Pt(C&#x22EE;CR)4]2-with
 [M2(dppm)2]2+(dppm = Bis(diphenylphosphino)methane)
;
_journal_issue 3
_journal_name_full Organometallics
_journal_page_first 580
_journal_paper_doi 10.1021/om050620e
_journal_volume 25
_journal_year 2006
_chemical_formula_sum 'C62 H64.33 Cl0.67 Cu F2 N0 O3.83 P4 Pt Sb0.33'
_chemical_formula_weight 1355.53
_chemical_name_systematic
;
 ?
;
_space_group_IT_number 161
_symmetry_cell_setting rhombohedral
_symmetry_space_group_name_Hall 'R 3 -2"c'
_symmetry_space_group_name_H-M 'R 3 c :H'
_atom_sites_solution_hydrogens geom
_atom_sites_solution_primary direct
_atom_sites_solution_secondary difmap
_audit_creation_method SHELXL-97
_cell_angle_alpha 90.00
_cell_angle_beta 90.00
_cell_angle_gamma 120.00
_cell_formula_units_Z 18
_cell_length_a 22.7865(2)
_cell_length_b 22.7865(2)
_cell_length_c 67.55190(10)
_cell_measurement_reflns_used 307
_cell_measurement_temperature 293(2)
_cell_measurement_theta_max 25.05
_cell_measurement_theta_min 1.20
_cell_volume 30375.5(4)
_computing_cell_refinement 'Siemens SMART & SAINT'
_computing_data_collection 'Siemens SMART'
_computing_data_reduction 'Siemens XPREP'
_computing_structure_refinement 'Siemens SHELXTL'
_computing_structure_solution 'Siemens SHELXTL'
_diffrn_ambient_temperature 293(2)
_diffrn_measured_fraction_theta_full 0.992
_diffrn_measured_fraction_theta_max 0.992
_diffrn_measurement_device_type 'Siemens SMART CCD'
_diffrn_radiation_monochromator graphite
_diffrn_radiation_source 'fine-focus sealed tube'
_diffrn_radiation_type MoK\a
_diffrn_radiation_wavelength 0.71073
_diffrn_reflns_av_R_equivalents 0.0598
_diffrn_reflns_av_sigmaI/netI 0.0426
_diffrn_reflns_limit_h_max 26
_diffrn_reflns_limit_h_min -22
_diffrn_reflns_limit_k_max 19
_diffrn_reflns_limit_k_min -25
_diffrn_reflns_limit_l_max 79
_diffrn_reflns_limit_l_min -25
_diffrn_reflns_number 23898
_diffrn_reflns_theta_full 25.05
_diffrn_reflns_theta_max 25.05
_diffrn_reflns_theta_min 1.20
_diffrn_standards_decay_% none
_diffrn_standards_interval_count none
_diffrn_standards_interval_time none
_diffrn_standards_number none
_exptl_absorpt_coefficient_mu 2.682
_exptl_absorpt_correction_T_max 1.0000
_exptl_absorpt_correction_T_min .3780
_exptl_absorpt_correction_type empirical
_exptl_absorpt_process_details 'SADABS (Sheldrick, 1996)'
_exptl_crystal_colour 'pale yellow'
_exptl_crystal_density_diffrn 1.334
_exptl_crystal_density_method 'not measured'
_exptl_crystal_description cubic
_exptl_crystal_F_000 12246
_exptl_crystal_size_max .96
_exptl_crystal_size_mid .74
_exptl_crystal_size_min .70
_refine_diff_density_max 1.791
_refine_diff_density_min -1.695
_refine_diff_density_rms 0.153
_refine_ls_abs_structure_details 'Flack H D (1983), Acta Cryst. A39, 876-881'
_refine_ls_abs_structure_Flack 0.515(15)
_refine_ls_extinction_method none
_refine_ls_goodness_of_fit_ref 1.137
_refine_ls_hydrogen_treatment constr
_refine_ls_matrix_type full
_refine_ls_number_parameters 631
_refine_ls_number_reflns 7132
_refine_ls_number_restraints 58
_refine_ls_restrained_S_all 1.134
_refine_ls_R_factor_all 0.0804
_refine_ls_R_factor_gt 0.0596
_refine_ls_shift/su_max 0.001
_refine_ls_shift/su_mean 0.000
_refine_ls_structure_factor_coef Fsqd
_refine_ls_weighting_details 'calc w=1/[\s^2^(Fo^2^)+(0.1037P)^2^+188.4324P] where P=(Fo^2^+2Fc^2^)/3'
_refine_ls_weighting_scheme calc
_refine_ls_wR_factor_gt 0.1539
_refine_ls_wR_factor_ref 0.1778
_reflns_number_gt 5875
_reflns_number_total 7132
_reflns_threshold_expression >2sigma(I)
_cod_data_source_file om050620esi20051124_094200.cif
_cod_data_source_block Compoumd_10
_cod_depositor_comments
;
The following automatic conversions were performed:

'_symmetry_cell_setting' value 'Rhombohedral' changed to
'rhombohedral' according to
/home/saulius/struct/CIF-dictionaries/cif_core.dic dictionary named
'cif_core.dic' version 2.4.1 from 2010-06-29.

Automatic conversion script
Id: cif_fix_values 1715 2011-07-08 13:25:40Z adriana 
;
_cod_original_sg_symbol_H-M R3c
_cod_database_code 4074615

loop_
_symmetry_equiv_pos_as_xyz
'x, y, z'
'-y, x-y, z'
'-x+y, -x, z'
'-y, -x, z+1/2'
'-x+y, y, z+1/2'
'x, x-y, z+1/2'
'x+2/3, y+1/3, z+1/3'
'-y+2/3, x-y+1/3, z+1/3'
'-x+y+2/3, -x+1/3, z+1/3'
'-y+2/3, -x+1/3, z+5/6'
'-x+y+2/3, y+1/3, z+5/6'
'x+2/3, x-y+1/3, z+5/6'
'x+1/3, y+2/3, z+2/3'
'-y+1/3, x-y+2/3, z+2/3'
'-x+y+1/3, -x+2/3, z+2/3'
'-y+1/3, -x+2/3, z+7/6'
'-x+y+1/3, y+2/3, z+7/6'
'x+1/3, x-y+2/3, z+7/6'

loop_
_atom_site_label
_atom_site_type_symbol
_atom_site_fract_x
_atom_site_fract_y
_atom_site_fract_z
_atom_site_U_iso_or_equiv
_atom_site_adp_type
_atom_site_occupancy
_atom_site_symmetry_multiplicity
_atom_site_calc_flag
_atom_site_refinement_flags
_atom_site_disorder_assembly
_atom_site_disorder_group
Pt Pt -0.03735(3) 0.66211(3) 0.307380(12) 0.04981(18) Uani 1 1 d . . .
Cu Cu -0.03851(9) 0.67082(9) 0.26654(3) 0.0543(5) Uani 1 1 d . . .
Sb Sb 0.0000 0.0000 0.08066(6) 0.1377(13) Uani 1 3 d S . .
Cl1 Cl 0.0000 1.0000 0.28247(12) 0.0648(17) Uani 1 3 d S . .
Cl2 Cl -0.3333 0.3333 0.27605(15) 0.075(2) Uani 1 3 d S . .
P1 P -0.0990(2) 0.56145(19) 0.25873(6) 0.0558(10) Uani 1 1 d . . .
P2 P -0.1014(2) 0.5460(2) 0.30381(7) 0.0544(10) Uani 1 1 d . . .
P3 P 0.0417(2) 0.77994(19) 0.26469(6) 0.0512(9) Uani 1 1 d . . .
P4 P 0.0231(2) 0.7789(2) 0.30999(7) 0.0501(10) Uani 1 1 d . . .
F1 F 0.0480(15) 0.0735(11) 0.0948(4) 0.238(12) Uani 1 1 d . . .
F2 F 0.0706(14) 0.0238(15) 0.0646(4) 0.230(11) Uani 1 1 d . . .
O1 O -0.0639(8) 0.9454(8) 0.2881(3) 0.130(7) Uani 1 1 d . . .
O2 O 0.0000 1.0000 0.2610(8) 0.179(16) Uani 1 3 d S . .
O3 O -0.3461(7) 0.3855(7) 0.2816(3) 0.121(7) Uani 1 1 d . . .
O4 O -0.3333 0.3333 0.2540(6) 0.189(17) Uani 1 3 d S . .
C1 C -0.1507(8) 0.5186(8) 0.2807(3) 0.062(4) Uani 1 1 d . . .
H1A H -0.1878 0.5279 0.2816 0.075 Uiso 1 1 calc R . .
H1B H -0.1700 0.4700 0.2792 0.075 Uiso 1 1 calc R . .
C2 C 0.0304(8) 0.8213(7) 0.2864(2) 0.051(4) Uani 1 1 d . . .
H2A H -0.0101 0.8245 0.2845 0.061 Uiso 1 1 calc R . .
H2B H 0.0685 0.8671 0.2872 0.061 Uiso 1 1 calc R . .
C11 C -0.1007(7) 0.6756(7) 0.2898(2) 0.050(4) Uani 1 1 d D . .
C12 C -0.1390(7) 0.6922(7) 0.2819(2) 0.056(4) Uani 1 1 d D . .
C13 C -0.1884(8) 0.7118(8) 0.2736(2) 0.069(5) Uani 1 1 d D . .
C14 C -0.2470(11) 0.6543(14) 0.2629(4) 0.122(9) Uani 1 1 d D . .
H14A H -0.2722 0.6176 0.2719 0.183 Uiso 1 1 calc R . .
H14B H -0.2300 0.6390 0.2522 0.183 Uiso 1 1 calc R . .
H14C H -0.2760 0.6698 0.2576 0.183 Uiso 1 1 calc R . .
C15 C -0.2124(12) 0.7332(14) 0.2915(4) 0.108(8) Uani 1 1 d D . .
H15A H -0.2365 0.6952 0.3002 0.162 Uiso 1 1 calc R . .
H15B H -0.2420 0.7496 0.2873 0.162 Uiso 1 1 calc R . .
H15C H -0.1741 0.7686 0.2983 0.162 Uiso 1 1 calc R . .
C16 C -0.1512(12) 0.7679(14) 0.2588(4) 0.121(9) Uani 1 1 d D . .
H16A H -0.1136 0.8056 0.2652 0.182 Uiso 1 1 calc R . .
H16B H -0.1814 0.7819 0.2536 0.182 Uiso 1 1 calc R . .
H16C H -0.1348 0.7518 0.2482 0.182 Uiso 1 1 calc R . .
C21 C 0.0156(8) 0.6492(8) 0.3284(2) 0.060(4) Uani 1 1 d D . .
C22 C 0.0426(10) 0.6450(9) 0.3433(3) 0.078(5) Uani 1 1 d D A .
C23 C 0.0766(12) 0.6368(12) 0.3614(4) 0.113(9) Uani 1 1 d D . .
C24 C 0.1519(16) 0.687(3) 0.3608(10) 0.090(19) Uiso 0.39(5) 1 d PD A 1
H24A H 0.1620 0.7248 0.3691 0.135 Uiso 0.39(5) 1 calc PR A 1
H24B H 0.1654 0.7017 0.3475 0.135 Uiso 0.39(5) 1 calc PR A 1
H24C H 0.1761 0.6649 0.3655 0.135 Uiso 0.39(5) 1 calc PR A 1
C25 C 0.039(5) 0.642(6) 0.3792(12) 0.19(5) Uiso 0.39(5) 1 d PD A 1
H25A H -0.0068 0.6283 0.3755 0.290 Uiso 0.39(5) 1 calc PR A 1
H25B H 0.0612 0.6885 0.3837 0.290 Uiso 0.39(5) 1 calc PR A 1
H25C H 0.0392 0.6138 0.3896 0.290 Uiso 0.39(5) 1 calc PR A 1
C26 C 0.060(3) 0.5636(18) 0.3626(11) 0.10(2) Uiso 0.39(5) 1 d PD A 1
H26A H 0.0172 0.5369 0.3690 0.146 Uiso 0.39(5) 1 calc PR A 1
H26B H 0.0947 0.5611 0.3700 0.146 Uiso 0.39(5) 1 calc PR A 1
H26C H 0.0582 0.5465 0.3495 0.146 Uiso 0.39(5) 1 calc PR A 1
C24' C 0.137(3) 0.639(4) 0.3510(11) 0.19(3) Uiso 0.61(5) 1 d PD A 2
H24D H 0.1686 0.6853 0.3472 0.291 Uiso 0.61(5) 1 calc PR A 2
H24E H 0.1221 0.6111 0.3395 0.291 Uiso 0.61(5) 1 calc PR A 2
H24F H 0.1593 0.6236 0.3599 0.291 Uiso 0.61(5) 1 calc PR A 2
C25' C 0.125(3) 0.702(2) 0.3716(10) 0.16(3) Uiso 0.61(5) 1 d PD A 2
H25D H 0.1000 0.7158 0.3802 0.242 Uiso 0.61(5) 1 calc PR A 2
H25E H 0.1488 0.7371 0.3619 0.242 Uiso 0.61(5) 1 calc PR A 2
H25F H 0.1569 0.6963 0.3793 0.242 Uiso 0.61(5) 1 calc PR A 2
C26' C 0.038(3) 0.569(2) 0.3716(9) 0.15(2) Uiso 0.61(5) 1 d PD A 2
H26D H -0.0010 0.5656 0.3781 0.223 Uiso 0.61(5) 1 calc PR A 2
H26E H 0.0669 0.5650 0.3812 0.223 Uiso 0.61(5) 1 calc PR A 2
H26F H 0.0239 0.5335 0.3620 0.223 Uiso 0.61(5) 1 calc PR A 2
C31 C -0.1631(8) 0.5444(8) 0.2397(3) 0.058(4) Uani 1 1 d . . .
C32 C -0.1475(12) 0.5923(11) 0.2249(3) 0.085(6) Uani 1 1 d . . .
H32A H -0.1044 0.6303 0.2246 0.102 Uiso 1 1 calc R . .
C33 C -0.1929(16) 0.5854(14) 0.2110(4) 0.111(9) Uani 1 1 d . . .
H33A H -0.1828 0.6199 0.2019 0.133 Uiso 1 1 calc R . .
C34 C -0.2563(15) 0.5244(17) 0.2104(4) 0.109(8) Uani 1 1 d . . .
H34A H -0.2872 0.5170 0.2003 0.130 Uiso 1 1 calc R . .
C35 C -0.2702(10) 0.4804(14) 0.2237(4) 0.109(8) Uani 1 1 d . . .
H35A H -0.3128 0.4417 0.2233 0.131 Uiso 1 1 calc R . .
C36 C -0.2244(9) 0.4859(11) 0.2395(3) 0.087(6) Uani 1 1 d . . .
H36A H -0.2362 0.4519 0.2488 0.105 Uiso 1 1 calc R . .
C41 C -0.0590(8) 0.5127(7) 0.2511(3) 0.077(5) Uani 1 1 d D . .
C42 C -0.0952(10) 0.4427(8) 0.2489(4) 0.088(6) Uani 1 1 d D . .
H42A H -0.1412 0.4181 0.2518 0.106 Uiso 1 1 calc R . .
C43 C -0.0608(15) 0.4101(13) 0.2422(4) 0.117(10) Uani 1 1 d D . .
H43A H -0.0845 0.3632 0.2406 0.141 Uiso 1 1 calc R . .
C44 C 0.0083(15) 0.4460(13) 0.2377(5) 0.140(12) Uani 1 1 d D . .
H44A H 0.0305 0.4237 0.2332 0.167 Uiso 1 1 calc R . .
C45 C 0.0432(15) 0.5162(14) 0.2402(5) 0.149(12) Uani 1 1 d D . .
H45A H 0.0891 0.5412 0.2371 0.178 Uiso 1 1 calc R . .
C46 C 0.0099(9) 0.5490(11) 0.2473(5) 0.123(11) Uani 1 1 d D . .
H46A H 0.0340 0.5956 0.2495 0.148 Uiso 1 1 calc R . .
C51 C -0.0538(13) 0.4997(9) 0.3038(4) 0.121(7) Uani 1 1 d D . .
C52 C -0.0923(15) 0.4294(10) 0.3048(4) 0.121(7) Uani 1 1 d D . .
H52A H -0.1391 0.4084 0.3062 0.145 Uiso 1 1 calc R . .
C53 C -0.0607(16) 0.3906(18) 0.3038(6) 0.164(13) Uiso 1 1 d D . .
H53A H -0.0844 0.3439 0.3057 0.197 Uiso 1 1 calc R . .
C54 C 0.0078(16) 0.4257(16) 0.2998(6) 0.155(12) Uiso 1 1 d D . .
H54A H 0.0302 0.4010 0.2996 0.186 Uiso 1 1 calc R . .
C55 C 0.0463(19) 0.4948(16) 0.2959(6) 0.167(14) Uiso 1 1 d D . .
H55A H 0.0911 0.5146 0.2917 0.200 Uiso 1 1 calc R . .
C56 C 0.0142(12) 0.5336(14) 0.2986(4) 0.107(8) Uiso 1 1 d D . .
H56A H 0.0378 0.5804 0.2969 0.129 Uiso 1 1 calc R . .
C61 C -0.1628(10) 0.5073(8) 0.3239(3) 0.067(5) Uani 1 1 d . . .
C62 C -0.2351(12) 0.4728(11) 0.3203(4) 0.095(6) Uani 1 1 d . . .
H62A H -0.2524 0.4711 0.3077 0.114 Uiso 1 1 calc R . .
C63 C -0.2777(13) 0.4426(11) 0.3363(4) 0.109(9) Uani 1 1 d . . .
H63A H -0.3241 0.4171 0.3340 0.130 Uiso 1 1 calc R . .
C64 C -0.2557(15) 0.4481(13) 0.3549(4) 0.104(8) Uani 1 1 d . . .
H64A H -0.2868 0.4303 0.3652 0.125 Uiso 1 1 calc R . .
C65 C -0.1909(16) 0.4783(12) 0.3588(4) 0.111(8) Uani 1 1 d . . .
H65A H -0.1762 0.4788 0.3716 0.133 Uiso 1 1 calc R . .
C66 C -0.1432(12) 0.5101(14) 0.3434(4) 0.105(8) Uani 1 1 d . . .
H66A H -0.0972 0.5335 0.3464 0.126 Uiso 1 1 calc R . .
C71 C 0.0327(7) 0.8248(8) 0.2435(2) 0.053(4) Uani 1 1 d . . .
C72 C 0.0071(11) 0.7904(10) 0.2262(3) 0.088(6) Uani 1 1 d . . .
H72A H -0.0009 0.7463 0.2254 0.105 Uiso 1 1 calc R . .
C73 C -0.0077(13) 0.8167(16) 0.2099(3) 0.108(8) Uani 1 1 d . . .
H73A H -0.0264 0.7913 0.1985 0.130 Uiso 1 1 calc R . .
C74 C 0.0075(12) 0.8873(19) 0.2115(4) 0.123(11) Uani 1 1 d . . .
H74A H 0.0002 0.9088 0.2008 0.147 Uiso 1 1 calc R . .
C75 C 0.0309(12) 0.9180(14) 0.2279(4) 0.101(7) Uani 1 1 d . . .
H75A H 0.0385 0.9620 0.2288 0.122 Uiso 1 1 calc R . .
C76 C 0.0455(10) 0.8931(10) 0.2438(3) 0.081(6) Uani 1 1 d . . .
H76A H 0.0638 0.9199 0.2550 0.098 Uiso 1 1 calc R . .
C81 C 0.1303(7) 0.8017(6) 0.2644(3) 0.059(4) Uani 1 1 d D . .
C82 C 0.1839(6) 0.8674(7) 0.2634(4) 0.102(8) Uani 1 1 d D . .
H82A H 0.1756 0.9034 0.2628 0.122 Uiso 1 1 calc R . .
C83 C 0.2499(8) 0.8798(10) 0.2634(5) 0.115(9) Uani 1 1 d D . .
H83A H 0.2855 0.9243 0.2632 0.138 Uiso 1 1 calc R . .
C84 C 0.2638(10) 0.8274(10) 0.2635(6) 0.135(12) Uani 1 1 d D . .
H84A H 0.3083 0.8363 0.2634 0.162 Uiso 1 1 calc R . .
C85 C 0.2104(8) 0.7615(11) 0.2636(6) 0.151(15) Uani 1 1 d D . .
H85A H 0.2185 0.7254 0.2627 0.181 Uiso 1 1 calc R . .
C86 C 0.1449(9) 0.7496(8) 0.2652(5) 0.111(10) Uani 1 1 d D . .
H86A H 0.1095 0.7053 0.2668 0.133 Uiso 1 1 calc R . .
C91 C 0.1107(7) 0.8241(8) 0.3176(3) 0.062(4) Uani 1 1 d . . .
C92 C 0.1398(9) 0.8883(9) 0.3246(3) 0.076(6) Uani 1 1 d . . .
H92A H 0.1137 0.9090 0.3261 0.092 Uiso 1 1 calc R . .
C93 C 0.2101(14) 0.9247(12) 0.3297(4) 0.114(9) Uani 1 1 d . . .
H93A H 0.2298 0.9697 0.3337 0.137 Uiso 1 1 calc R . .
C94 C 0.2472(13) 0.8952(19) 0.3288(5) 0.138(13) Uani 1 1 d . . .
H94A H 0.2914 0.9181 0.3335 0.166 Uiso 1 1 calc R . .
C95 C 0.2213(11) 0.8293(18) 0.3208(5) 0.131(12) Uani 1 1 d . . .
H95A H 0.2500 0.8120 0.3186 0.157 Uiso 1 1 calc R . .
C96 C 0.1511(8) 0.7898(13) 0.3162(4) 0.113(10) Uani 1 1 d . . .
H96A H 0.1316 0.7446 0.3124 0.136 Uiso 1 1 calc R . .
C101 C -0.0229(8) 0.8023(7) 0.3266(2) 0.051(4) Uani 1 1 d . . .
C102 C -0.0300(9) 0.8593(9) 0.3233(3) 0.073(5) Uani 1 1 d . . .
H10A H -0.0104 0.8876 0.3124 0.087 Uiso 1 1 calc R . .
C103 C -0.0687(11) 0.8712(12) 0.3374(3) 0.091(4) Uani 1 1 d . . .
H10B H -0.0731 0.9094 0.3358 0.110 Uiso 1 1 calc R . .
C104 C -0.0992(11) 0.8312(12) 0.3529(3) 0.091(4) Uani 1 1 d . . .
H10C H -0.1241 0.8414 0.3618 0.110 Uiso 1 1 calc R . .
C105 C -0.0934(11) 0.7755(12) 0.3556(3) 0.091(4) Uani 1 1 d . . .
H10D H -0.1151 0.7468 0.3662 0.110 Uiso 1 1 calc R . .
C106 C -0.0558(9) 0.7607(9) 0.3427(3) 0.069(5) Uani 1 1 d . . .
H10E H -0.0523 0.7222 0.3448 0.082 Uiso 1 1 calc R . .
O5 O 0.046(2) 0.655(2) 0.1961(8) 0.31(2) Uiso 1 1 d . . .
O6 O 0.0000 0.0000 0.162(3) 0.42(12) Uiso 0.50 3 d SP . .

loop_
_atom_site_aniso_label
_atom_site_aniso_U_11
_atom_site_aniso_U_22
_atom_site_aniso_U_33
_atom_site_aniso_U_23
_atom_site_aniso_U_13
_atom_site_aniso_U_12
Pt 0.0541(3) 0.0442(3) 0.0491(3) 0.0033(2) -0.0085(3) 0.0231(3)
Cu 0.0580(11) 0.0407(9) 0.0523(11) 0.0026(8) -0.0021(9) 0.0160(8)
Sb 0.158(2) 0.158(2) 0.097(2) 0.000 0.000 0.0790(10)
Cl1 0.063(2) 0.063(2) 0.068(5) 0.000 0.000 0.0315(12)
Cl2 0.057(2) 0.057(2) 0.112(7) 0.000 0.000 0.0284(12)
P1 0.063(2) 0.043(2) 0.052(2) -0.0029(18) -0.005(2) 0.0198(18)
P2 0.068(3) 0.0388(19) 0.052(2) 0.0043(18) -0.004(2) 0.0229(18)
P3 0.053(2) 0.0442(19) 0.051(2) 0.0011(17) 0.0017(18) 0.0195(17)
P4 0.053(2) 0.047(2) 0.045(2) -0.0004(19) -0.0091(18) 0.0206(18)
F1 0.30(3) 0.129(15) 0.23(3) -0.019(17) 0.04(2) 0.064(17)
F2 0.27(3) 0.27(3) 0.17(2) 0.05(2) 0.11(2) 0.15(2)
O1 0.091(11) 0.097(11) 0.19(2) 0.040(12) 0.001(12) 0.037(9)
O2 0.19(2) 0.19(2) 0.16(4) 0.000 0.000 0.095(12)
O3 0.085(9) 0.080(9) 0.20(2) -0.024(11) -0.011(11) 0.044(8)
O4 0.24(3) 0.24(3) 0.09(3) 0.000 0.000 0.118(14)
C1 0.054(9) 0.048(9) 0.062(11) 0.001(8) -0.001(8) 0.008(7)
C2 0.049(8) 0.039(7) 0.058(10) -0.004(7) -0.006(7) 0.017(6)
C11 0.049(8) 0.042(7) 0.058(9) 0.003(7) -0.023(7) 0.021(7)
C12 0.055(8) 0.042(7) 0.060(9) -0.004(7) -0.009(8) 0.016(7)
C13 0.062(10) 0.082(11) 0.079(12) 0.001(10) 0.001(9) 0.047(9)
C14 0.082(14) 0.18(3) 0.12(2) -0.03(2) -0.037(15) 0.073(17)
C15 0.107(17) 0.14(2) 0.12(2) -0.024(17) -0.011(15) 0.093(17)
C16 0.13(2) 0.18(2) 0.106(19) 0.032(19) -0.012(16) 0.11(2)
C21 0.064(9) 0.052(8) 0.056(10) 0.009(7) -0.013(8) 0.023(8)
C22 0.087(13) 0.060(10) 0.080(14) 0.020(9) -0.014(11) 0.032(10)
C23 0.099(16) 0.12(2) 0.109(19) 0.038(16) -0.019(15) 0.050(15)
C31 0.056(9) 0.057(9) 0.056(10) -0.013(8) 0.002(8) 0.024(8)
C32 0.107(15) 0.092(13) 0.042(10) 0.016(10) -0.001(10) 0.040(12)
C33 0.14(2) 0.121(19) 0.066(14) 0.003(13) -0.041(16) 0.064(18)
C34 0.13(2) 0.17(3) 0.065(14) -0.016(17) -0.032(15) 0.10(2)
C35 0.050(11) 0.14(2) 0.101(18) -0.015(18) -0.013(12) 0.023(13)
C36 0.067(12) 0.109(15) 0.078(13) -0.003(12) -0.010(10) 0.038(11)
C41 0.118(16) 0.070(11) 0.067(12) -0.001(9) -0.019(11) 0.065(12)
C42 0.093(14) 0.061(11) 0.101(17) -0.021(12) -0.009(12) 0.032(10)
C43 0.21(3) 0.099(17) 0.103(19) 0.011(14) 0.00(2) 0.12(2)
C44 0.15(3) 0.14(2) 0.18(3) -0.01(2) -0.01(3) 0.11(2)
C45 0.12(2) 0.16(3) 0.18(3) -0.01(3) 0.02(2) 0.09(2)
C46 0.055(12) 0.092(15) 0.21(3) -0.054(18) 0.009(15) 0.028(11)
C51 0.21(2) 0.093(11) 0.106(13) 0.009(11) 0.009(14) 0.112(14)
C52 0.21(2) 0.093(11) 0.106(13) 0.009(11) 0.009(14) 0.112(14)
C61 0.077(11) 0.051(9) 0.065(12) 0.005(8) 0.011(10) 0.025(8)
C62 0.109(16) 0.082(13) 0.080(15) -0.004(12) -0.004(13) 0.036(12)
C63 0.110(18) 0.075(13) 0.12(2) 0.032(14) 0.067(17) 0.029(12)
C64 0.114(19) 0.106(17) 0.10(2) 0.050(15) 0.069(17) 0.064(16)
C65 0.14(2) 0.098(17) 0.087(17) 0.033(14) 0.046(17) 0.049(16)
C66 0.094(15) 0.14(2) 0.075(15) 0.001(14) -0.018(13) 0.053(16)
C71 0.042(7) 0.059(9) 0.055(9) 0.002(7) 0.013(7) 0.023(7)
C72 0.103(15) 0.065(11) 0.065(13) 0.011(10) 0.009(11) 0.020(11)
C73 0.115(19) 0.14(2) 0.056(13) 0.021(14) -0.008(12) 0.052(17)
C74 0.085(16) 0.21(3) 0.068(16) 0.06(2) 0.006(13) 0.068(19)
C75 0.107(17) 0.14(2) 0.099(19) 0.028(17) 0.023(15) 0.088(16)
C76 0.097(14) 0.076(12) 0.078(13) 0.026(10) 0.028(11) 0.049(11)
C81 0.053(8) 0.050(8) 0.081(12) -0.005(8) -0.004(8) 0.030(7)
C82 0.063(11) 0.085(13) 0.16(2) -0.011(15) -0.014(13) 0.040(11)
C83 0.058(12) 0.090(15) 0.18(3) -0.002(17) -0.011(14) 0.025(11)
C84 0.067(14) 0.13(2) 0.21(4) -0.03(2) -0.028(18) 0.055(16)
C85 0.081(16) 0.11(2) 0.28(5) -0.02(2) -0.02(2) 0.064(16)
C86 0.080(14) 0.061(11) 0.20(3) -0.011(15) -0.023(17) 0.041(10)
C91 0.035(7) 0.064(10) 0.065(11) -0.013(9) -0.004(7) 0.007(7)
C92 0.064(10) 0.066(11) 0.059(11) 0.000(9) 0.015(9) 0.002(9)
C93 0.102(18) 0.080(15) 0.100(19) -0.005(13) -0.036(15) 0.000(14)
C94 0.062(14) 0.14(3) 0.16(3) 0.08(2) -0.012(16) 0.013(17)
C95 0.044(11) 0.15(3) 0.17(3) 0.05(2) 0.004(14) 0.028(14)
C96 0.030(8) 0.125(18) 0.16(2) 0.040(18) -0.022(11) 0.022(10)
C101 0.062(9) 0.040(7) 0.043(9) -0.018(7) -0.016(7) 0.019(7)
C102 0.070(11) 0.085(12) 0.073(12) 0.007(10) 0.011(10) 0.046(10)
C103 0.089(8) 0.121(11) 0.077(8) -0.006(8) 0.013(7) 0.061(8)
C104 0.089(8) 0.121(11) 0.077(8) -0.006(8) 0.013(7) 0.061(8)
C105 0.089(8) 0.121(11) 0.077(8) -0.006(8) 0.013(7) 0.061(8)
C106 0.071(11) 0.066(10) 0.061(11) 0.005(9) -0.005(9) 0.028(9)

loop_
_atom_type_symbol
_atom_type_description
_atom_type_scat_dispersion_real
_atom_type_scat_dispersion_imag
_atom_type_scat_source
C C 0.0033 0.0016 'International Tables Vol C Tables 4.2.6.8 and 6.1.1.4'
H H 0.0000 0.0000 'International Tables Vol C Tables 4.2.6.8 and 6.1.1.4'
N N 0.0061 0.0033 'International Tables Vol C Tables 4.2.6.8 and 6.1.1.4'
O O 0.0106 0.0060 'International Tables Vol C Tables 4.2.6.8 and 6.1.1.4'
F F 0.0171 0.0103 'International Tables Vol C Tables 4.2.6.8 and 6.1.1.4'
P P 0.1023 0.0942 'International Tables Vol C Tables 4.2.6.8 and 6.1.1.4'
Cl Cl 0.1484 0.1585 'International Tables Vol C Tables 4.2.6.8 and 6.1.1.4'
Cu Cu 0.3201 1.2651 'International Tables Vol C Tables 4.2.6.8 and 6.1.1.4'
Sb Sb -0.5866 1.5461 'International Tables Vol C Tables 4.2.6.8 and 6.1.1.4'
Pt Pt -1.7033 8.3905 'International Tables Vol C Tables 4.2.6.8 and 6.1.1.4'

loop_
_geom_angle_atom_site_label_1
_geom_angle_atom_site_label_2
_geom_angle_atom_site_label_3
_geom_angle
_geom_angle_site_symmetry_1
_geom_angle_site_symmetry_3
C21 Pt C11 170.4(7) . .
C21 Pt P2 89.3(5) . .
C11 Pt P2 91.3(4) . .
C21 Pt P4 93.4(5) . .
C11 Pt P4 86.0(4) . .
P2 Pt P4 177.26(16) . .
C21 Pt Cu 139.0(5) . .
C11 Pt Cu 50.6(5) . .
P2 Pt Cu 87.42(12) . .
P4 Pt Cu 90.87(12) . .
C11 Cu P1 100.1(4) . .
C11 Cu P3 100.2(4) . .
P1 Cu P3 159.49(19) . .
C11 Cu Pt 46.2(3) . .
P1 Cu Pt 100.30(13) . .
P3 Cu Pt 95.97(13) . .
F1 Sb F1 93.1(12) 3 .
F1 Sb F1 93.1(12) 3 2
F1 Sb F1 93.1(12) . 2
F1 Sb F2 89.5(15) 3 .
F1 Sb F2 90.2(14) . .
F1 Sb F2 175.7(13) 2 .
F1 Sb F2 90.2(14) 3 3
F1 Sb F2 175.7(13) . 3
F1 Sb F2 89.5(15) 2 3
F2 Sb F2 87.0(14) . 3
F1 Sb F2 175.7(13) 3 2
F1 Sb F2 89.5(15) . 2
F1 Sb F2 90.2(14) 2 2
F2 Sb F2 87.0(14) . 2
F2 Sb F2 87.0(14) 3 2
O1 Cl1 O1 113.0(8) 2_675 3_465
O1 Cl1 O1 113.0(8) 2_675 .
O1 Cl1 O1 113.0(8) 3_465 .
O1 Cl1 O2 105.6(10) 2_675 .
O1 Cl1 O2 105.6(10) 3_465 .
O1 Cl1 O2 105.6(10) . .
O3 Cl2 O3 113.2(8) 3_455 2_565
O3 Cl2 O3 113.2(8) 3_455 .
O3 Cl2 O3 113.2(8) 2_565 .
O3 Cl2 O4 105.4(10) 3_455 .
O3 Cl2 O4 105.4(10) 2_565 .
O3 Cl2 O4 105.4(10) . .
C41 P1 C31 105.0(8) . .
C41 P1 C1 106.7(8) . .
C31 P1 C1 102.8(8) . .
C41 P1 Cu 122.0(5) . .
C31 P1 Cu 112.6(5) . .
C1 P1 Cu 106.0(5) . .
C61 P2 C1 105.9(9) . .
C61 P2 C51 104.6(10) . .
C1 P2 C51 103.7(11) . .
C61 P2 Pt 111.6(6) . .
C1 P2 Pt 114.0(5) . .
C51 P2 Pt 116.0(7) . .
C81 P3 C71 105.0(7) . .
C81 P3 C2 106.9(7) . .
C71 P3 C2 104.8(7) . .
C81 P3 Cu 118.8(4) . .
C71 P3 Cu 114.1(5) . .
C2 P3 Cu 106.3(5) . .
C101 P4 C91 107.3(8) . .
C101 P4 C2 107.5(7) . .
C91 P4 C2 99.4(8) . .
C101 P4 Pt 106.8(5) . .
C91 P4 Pt 122.2(6) . .
C2 P4 Pt 112.7(5) . .
P2 C1 P1 112.6(8) . .
P2 C1 H1A 109.1 . .
P1 C1 H1A 109.1 . .
P2 C1 H1B 109.1 . .
P1 C1 H1B 109.1 . .
H1A C1 H1B 107.8 . .
P3 C2 P4 115.2(7) . .
P3 C2 H2A 108.5 . .
P4 C2 H2A 108.5 . .
P3 C2 H2B 108.5 . .
P4 C2 H2B 108.5 . .
H2A C2 H2B 107.5 . .
C12 C11 Pt 167.4(14) . .
C12 C11 Cu 106.7(12) . .
Pt C11 Cu 83.2(5) . .
C11 C12 C13 176.1(17) . .
C15 C13 C16 113.6(19) . .
C15 C13 C14 111.2(17) . .
C16 C13 C14 107.1(19) . .
C15 C13 C12 104.2(14) . .
C16 C13 C12 108.0(13) . .
C14 C13 C12 112.9(15) . .
C13 C14 H14A 109.5 . .
C13 C14 H14B 109.5 . .
H14A C14 H14B 109.5 . .
C13 C14 H14C 109.5 . .
H14A C14 H14C 109.5 . .
H14B C14 H14C 109.5 . .
C13 C15 H15A 109.5 . .
C13 C15 H15B 109.5 . .
H15A C15 H15B 109.5 . .
C13 C15 H15C 109.5 . .
H15A C15 H15C 109.5 . .
H15B C15 H15C 109.5 . .
C13 C16 H16A 109.5 . .
C13 C16 H16B 109.5 . .
H16A C16 H16B 109.5 . .
C13 C16 H16C 109.5 . .
H16A C16 H16C 109.5 . .
H16B C16 H16C 109.5 . .
C22 C21 Pt 169.2(18) . .
C21 C22 C23 177(2) . .
C26' C23 C22 115(3) . .
C26' C23 C25' 125(4) . .
C22 C23 C25' 114(3) . .
C26' C23 C24 130(4) . .
C22 C23 C24 110(3) . .
C25' C23 C24 44(3) . .
C26' C23 C25 70(5) . .
C22 C23 C25 107(5) . .
C25' C23 C25 74(5) . .
C24 C23 C25 116(5) . .
C26' C23 C26 32(3) . .
C22 C23 C26 109(3) . .
C25' C23 C26 136(4) . .
C24 C23 C26 113(4) . .
C25 C23 C26 102(5) . .
C26' C23 C24' 108(4) . .
C22 C23 C24' 98(3) . .
C25' C23 C24' 88(4) . .
C24 C23 C24' 45(3) . .
C25 C23 C24' 154(6) . .
C26 C23 C24' 78(4) . .
C23 C24 H24A 109.5 . .
C23 C24 H24B 109.5 . .
H24A C24 H24B 109.5 . .
C23 C24 H24C 109.5 . .
H24A C24 H24C 109.5 . .
H24B C24 H24C 109.5 . .
C23 C25 H25A 109.5 . .
C23 C25 H25B 109.5 . .
H25A C25 H25B 109.5 . .
C23 C25 H25C 109.5 . .
H25A C25 H25C 109.5 . .
H25B C25 H25C 109.5 . .
C23 C26 H26A 109.5 . .
C23 C26 H26B 109.5 . .
H26A C26 H26B 109.5 . .
C23 C26 H26C 109.5 . .
H26A C26 H26C 109.5 . .
H26B C26 H26C 109.5 . .
C23 C24' H24D 109.5 . .
C23 C24' H24E 109.5 . .
H24D C24' H24E 109.5 . .
C23 C24' H24F 109.5 . .
H24D C24' H24F 109.5 . .
H24E C24' H24F 109.5 . .
C23 C25' H25D 109.5 . .
C23 C25' H25E 109.5 . .
H25D C25' H25E 109.5 . .
C23 C25' H25F 109.5 . .
H25D C25' H25F 109.5 . .
H25E C25' H25F 109.5 . .
C23 C26' H26D 109.5 . .
C23 C26' H26E 109.5 . .
H26D C26' H26E 109.5 . .
C23 C26' H26F 109.5 . .
H26D C26' H26F 109.5 . .
H26E C26' H26F 109.5 . .
C36 C31 C32 119.5(18) . .
C36 C31 P1 122.3(15) . .
C32 C31 P1 118.3(13) . .
C33 C32 C31 122(2) . .
C33 C32 H32A 118.9 . .
C31 C32 H32A 118.9 . .
C32 C33 C34 119(2) . .
C32 C33 H33A 120.7 . .
C34 C33 H33A 120.7 . .
C35 C34 C33 119(2) . .
C35 C34 H34A 120.5 . .
C33 C34 H34A 120.5 . .
C34 C35 C36 125(2) . .
C34 C35 H35A 117.6 . .
C36 C35 H35A 117.6 . .
C31 C36 C35 116(2) . .
C31 C36 H36A 122.1 . .
C35 C36 H36A 122.1 . .
C46 C41 C42 120.7(17) . .
C46 C41 P1 116.8(12) . .
C42 C41 P1 122.6(13) . .
C41 C42 C43 118.5(19) . .
C41 C42 H42A 120.8 . .
C43 C42 H42A 120.8 . .
C44 C43 C42 122(2) . .
C44 C43 H43A 119.1 . .
C42 C43 H43A 119.1 . .
C45 C44 C43 118(3) . .
C45 C44 H44A 120.8 . .
C43 C44 H44A 120.8 . .
C46 C45 C44 120(2) . .
C46 C45 H45A 119.8 . .
C44 C45 H45A 119.8 . .
C41 C46 C45 120(2) . .
C41 C46 H46A 119.9 . .
C45 C46 H46A 119.9 . .
C56 C51 C52 123(2) . .
C56 C51 P2 119.4(16) . .
C52 C51 P2 116.3(17) . .
C51 C52 C53 120(3) . .
C51 C52 H52A 120.0 . .
C53 C52 H52A 120.0 . .
C54 C53 C52 116(3) . .
C54 C53 H53A 122.1 . .
C52 C53 H53A 122.1 . .
C53 C54 C55 126(4) . .
C53 C54 H54A 117.2 . .
C55 C54 H54A 117.2 . .
C54 C55 C56 117(3) . .
C54 C55 H55A 121.5 . .
C56 C55 H55A 121.5 . .
C51 C56 C55 118(3) . .
C51 C56 H56A 121.1 . .
C55 C56 H56A 121.1 . .
C66 C61 C62 116(2) . .
C66 C61 P2 122.1(17) . .
C62 C61 P2 121.9(16) . .
C63 C62 C61 118(2) . .
C63 C62 H62A 121.1 . .
C61 C62 H62A 121.1 . .
C64 C63 C62 123(3) . .
C64 C63 H63A 118.3 . .
C62 C63 H63A 118.3 . .
C65 C64 C63 121(2) . .
C65 C64 H64A 119.6 . .
C63 C64 H64A 119.6 . .
C64 C65 C66 120(3) . .
C64 C65 H65A 120.0 . .
C66 C65 H65A 120.0 . .
C61 C66 C65 122(2) . .
C61 C66 H66A 119.1 . .
C65 C66 H66A 119.1 . .
C72 C71 C76 115.5(17) . .
C72 C71 P3 119.0(13) . .
C76 C71 P3 125.3(14) . .
C71 C72 C73 124(2) . .
C71 C72 H72A 117.8 . .
C73 C72 H72A 117.8 . .
C72 C73 C74 117(2) . .
C72 C73 H73A 121.7 . .
C74 C73 H73A 121.7 . .
C75 C74 C73 118(2) . .
C75 C74 H74A 121.1 . .
C73 C74 H74A 121.1 . .
C74 C75 C76 126(3) . .
C74 C75 H75A 116.9 . .
C76 C75 H75A 116.9 . .
C75 C76 C71 120(2) . .
C75 C76 H76A 120.2 . .
C71 C76 H76A 120.2 . .
C82 C81 C86 118.1(15) . .
C82 C81 P3 123.6(10) . .
C86 C81 P3 118.3(11) . .
C81 C82 C83 120.1(16) . .
C81 C82 H82A 120.0 . .
C83 C82 H82A 120.0 . .
C84 C83 C82 121.3(18) . .
C84 C83 H83A 119.3 . .
C82 C83 H83A 119.3 . .
C83 C84 C85 119(2) . .
C83 C84 H84A 120.6 . .
C85 C84 H84A 120.6 . .
C84 C85 C86 119(2) . .
C84 C85 H85A 120.3 . .
C86 C85 H85A 120.3 . .
C85 C86 C81 121.9(18) . .
C85 C86 H86A 119.1 . .
C81 C86 H86A 119.1 . .
C92 C91 C96 119.7(17) . .
C92 C91 P4 121.4(15) . .
C96 C91 P4 118.9(14) . .
C91 C92 C93 121(2) . .
C91 C92 H92A 119.6 . .
C93 C92 H92A 119.6 . .
C94 C93 C92 121(2) . .
C94 C93 H93A 119.6 . .
C92 C93 H93A 119.6 . .
C93 C94 C95 122(3) . .
C93 C94 H94A 119.2 . .
C95 C94 H94A 119.2 . .
C94 C95 C96 120(3) . .
C94 C95 H95A 120.1 . .
C96 C95 H95A 120.1 . .
C95 C96 C91 117(3) . .
C95 C96 H96A 121.6 . .
C91 C96 H96A 121.6 . .
C106 C101 C102 118.9(16) . .
C106 C101 P4 119.0(12) . .
C102 C101 P4 122.0(14) . .
C101 C102 C103 116.1(19) . .
C101 C102 H10A 122.0 . .
C103 C102 H10A 122.0 . .
C104 C103 C102 124(2) . .
C104 C103 H10B 117.9 . .
C102 C103 H10B 117.9 . .
C103 C104 C105 119(2) . .
C103 C104 H10C 120.6 . .
C105 C104 H10C 120.6 . .
C104 C105 C106 121(2) . .
C104 C105 H10D 119.6 . .
C106 C105 H10D 119.6 . .
C105 C106 C101 121.1(18) . .
C105 C106 H10E 119.4 . .
C101 C106 H10E 119.4 . .

loop_
_geom_bond_atom_site_label_1
_geom_bond_atom_site_label_2
_geom_bond_distance
_geom_bond_site_symmetry_2
Pt C21 1.980(14) .
Pt C11 2.011(12) .
Pt P2 2.308(4) .
Pt P4 2.311(4) .
Pt Cu 2.767(2) .
Cu C11 2.153(16) .
Cu P1 2.226(4) .
Cu P3 2.234(4) .
Sb F1 1.76(2) 3
Sb F1 1.76(2) .
Sb F1 1.76(2) 2
Sb F2 1.78(2) .
Sb F2 1.78(2) 3
Sb F2 1.78(2) 2
Cl1 O1 1.414(16) 2_675
Cl1 O1 1.414(16) 3_465
Cl1 O1 1.414(16) .
Cl1 O2 1.45(5) .
Cl2 O3 1.409(15) 3_455
Cl2 O3 1.409(15) 2_565
Cl2 O3 1.409(15) .
Cl2 O4 1.49(4) .
P1 C41 1.828(18) .
P1 C31 1.835(18) .
P1 C1 1.843(17) .
P2 C61 1.826(19) .
P2 C1 1.839(18) .
P2 C51 1.85(2) .
P3 C81 1.823(14) .
P3 C71 1.826(17) .
P3 C2 1.828(16) .
P4 C101 1.790(17) .
P4 C91 1.802(16) .
P4 C2 1.829(17) .
C1 H1A 0.9700 .
C1 H1B 0.9700 .
C2 H2A 0.9700 .
C2 H2B 0.9700 .
C11 C12 1.230(16) .
C12 C13 1.511(19) .
C13 C15 1.502(18) .
C13 C16 1.508(18) .
C13 C14 1.509(18) .
C14 H14A 0.9600 .
C14 H14B 0.9600 .
C14 H14C 0.9600 .
C15 H15A 0.9600 .
C15 H15B 0.9600 .
C15 H15C 0.9600 .
C16 H16A 0.9600 .
C16 H16B 0.9600 .
C16 H16C 0.9600 .
C21 C22 1.205(18) .
C22 C23 1.51(2) .
C23 C26' 1.51(2) .
C23 C25' 1.51(3) .
C23 C24 1.51(3) .
C23 C25 1.51(3) .
C23 C26 1.52(3) .
C23 C24' 1.52(3) .
C24 H24A 0.9600 .
C24 H24B 0.9600 .
C24 H24C 0.9600 .
C25 H25A 0.9600 .
C25 H25B 0.9600 .
C25 H25C 0.9600 .
C26 H26A 0.9600 .
C26 H26B 0.9600 .
C26 H26C 0.9600 .
C24' H24D 0.9600 .
C24' H24E 0.9600 .
C24' H24F 0.9600 .
C25' H25D 0.9600 .
C25' H25E 0.9600 .
C25' H25F 0.9600 .
C26' H26D 0.9600 .
C26' H26E 0.9600 .
C26' H26F 0.9600 .
C31 C36 1.37(2) .
C31 C32 1.39(2) .
C32 C33 1.35(3) .
C32 H32A 0.9300 .
C33 C34 1.42(4) .
C33 H33A 0.9300 .
C34 C35 1.26(3) .
C34 H34A 0.9300 .
C35 C36 1.45(3) .
C35 H35A 0.9300 .
C36 H36A 0.9300 .
C41 C46 1.385(15) .
C41 C42 1.390(14) .
C42 C43 1.398(15) .
C42 H42A 0.9300 .
C43 C44 1.397(16) .
C43 H43A 0.9300 .
C44 C45 1.395(16) .
C44 H44A 0.9300 .
C45 C46 1.392(16) .
C45 H45A 0.9300 .
C46 H46A 0.9300 .
C51 C56 1.386(17) .
C51 C52 1.391(17) .
C52 C53 1.394(18) .
C52 H52A 0.9300 .
C53 C54 1.379(18) .
C53 H53A 0.9300 .
C54 C55 1.393(18) .
C54 H54A 0.9300 .
C55 C56 1.413(18) .
C55 H55A 0.9300 .
C56 H56A 0.9300 .
C61 C66 1.38(3) .
C61 C62 1.45(3) .
C62 C63 1.38(3) .
C62 H62A 0.9300 .
C63 C64 1.33(4) .
C63 H63A 0.9300 .
C64 C65 1.31(4) .
C64 H64A 0.9300 .
C65 C66 1.42(3) .
C65 H65A 0.9300 .
C66 H66A 0.9300 .
C71 C72 1.37(3) .
C71 C76 1.43(2) .
C72 C73 1.37(3) .
C72 H72A 0.9300 .
C73 C74 1.47(4) .
C73 H73A 0.9300 .
C74 C75 1.28(4) .
C74 H74A 0.9300 .
C75 C76 1.33(3) .
C75 H75A 0.9300 .
C76 H76A 0.9300 .
C81 C82 1.382(5) .
C81 C86 1.384(5) .
C82 C83 1.385(5) .
C82 H82A 0.9300 .
C83 C84 1.380(5) .
C83 H83A 0.9300 .
C84 C85 1.382(5) .
C84 H84A 0.9300 .
C85 C86 1.383(5) .
C85 H85A 0.9300 .
C86 H86A 0.9300 .
C91 C92 1.36(2) .
C91 C96 1.48(3) .
C92 C93 1.43(3) .
C92 H92A 0.9300 .
C93 C94 1.32(4) .
C93 H93A 0.9300 .
C94 C95 1.42(5) .
C94 H94A 0.9300 .
C95 C96 1.42(3) .
C95 H95A 0.9300 .
C96 H96A 0.9300 .
C101 C106 1.39(2) .
C101 C102 1.41(2) .
C102 C103 1.41(3) .
C102 H10A 0.9300 .
C103 C104 1.33(3) .
C103 H10B 0.9300 .
C104 C105 1.35(3) .
C104 H10C 0.9300 .
C105 C106 1.38(3) .
C105 H10D 0.9300 .
C106 H10E 0.9300 .
